data_7046051
loop_
_publ_author_name
'Lu, Taotao'
'Wang, Jin-Yun'
'Shi, Lin-Xi'
'Chen, Zhong-Ning'
'Chen, Xue-Tai'
'Xue, Zi-Ling'

_publ_section_title
;
 Synthesis, structures and luminescence properties of
 amine-bis(N-heterocyclic carbene) copper(i) and silver(i) complexes.
;
_journal_issue 19
_journal_name_full 'Dalton transactions (Cambridge, England : 2003)'
_journal_page_first 6742
_journal_page_last 6753
_journal_paper_doi 10.1039/c8dt00599k
_journal_volume 47
_journal_year 2018
_chemical_formula_sum 'C46 H55.5 Ag Cu2 F18 N13 O0.25 P3'
_chemical_formula_weight 1464.39
_space_group_crystal_system monoclinic
_space_group_IT_number 14
_space_group_name_Hall '-P 2yn'
_space_group_name_H-M_alt 'P 1 21/n 1'
_symmetry_space_group_name_Hall '-P 2yn'
_symmetry_space_group_name_H-M 'P 1 21/n 1'
_atom_sites_solution_hydrogens mixed
_audit_creation_method SHELXL-2014/7
_audit_update_record
;
2018-03-13 deposited with the CCDC.
2018-04-16 downloaded from the CCDC.
;
_cell_angle_alpha 90
_cell_angle_beta 105.869(2)
_cell_angle_gamma 90
_cell_formula_units_Z 4
_cell_length_a 13.511(2)
_cell_length_b 19.725(3)
_cell_length_c 21.950(3)
_cell_measurement_reflns_used 9911
_cell_measurement_temperature 153(2)
_cell_measurement_theta_max 27.21
_cell_measurement_theta_min 2.30
_cell_volume 5626.8(14)
_computing_cell_refinement 'Bruker SAINT'
_computing_data_collection 'Bruker APEX2'
_computing_data_reduction 'Bruker SAINT'
_computing_molecular_graphics 'Bruker SHELXTL'
_computing_publication_material 'Bruker SHELXTL'
_computing_structure_refinement 'SHELXL-2014/7 (Sheldrick, 2014)'
_computing_structure_solution 'SHELXS-97 (Sheldrick, 1990)'
_diffrn_ambient_temperature 153(2)
_diffrn_measured_fraction_theta_full 0.995
_diffrn_measured_fraction_theta_max 0.985
_diffrn_measurement_device_type 'APEX2 CCD detector'
_diffrn_measurement_method 'omega scan'
_diffrn_radiation_type MoK\a
_diffrn_radiation_wavelength 0.71073
_diffrn_reflns_av_R_equivalents 0.0543
_diffrn_reflns_av_unetI/netI 0.0484
_diffrn_reflns_Laue_measured_fraction_full 0.995
_diffrn_reflns_Laue_measured_fraction_max 0.985
_diffrn_reflns_limit_h_max 17
_diffrn_reflns_limit_h_min -17
_diffrn_reflns_limit_k_max 25
_diffrn_reflns_limit_k_min -25
_diffrn_reflns_limit_l_max 24
_diffrn_reflns_limit_l_min -28
_diffrn_reflns_number 49498
_diffrn_reflns_point_group_measured_fraction_full 0.995
_diffrn_reflns_point_group_measured_fraction_max 0.985
_diffrn_reflns_theta_full 25.242
_diffrn_reflns_theta_max 27.290
_diffrn_reflns_theta_min 1.413
_diffrn_source 'microfocus (I\ms)'
_exptl_absorpt_coefficient_mu 1.287
_exptl_absorpt_correction_T_max 0.7456
_exptl_absorpt_correction_T_min 0.2659
_exptl_absorpt_correction_type multi-scan
_exptl_absorpt_process_details 'SADABS (Bruker, 2014)'
_exptl_crystal_colour yellow
_exptl_crystal_density_diffrn 1.729
_exptl_crystal_description block
_exptl_crystal_F_000 2946
_exptl_crystal_size_max 0.230
_exptl_crystal_size_mid 0.220
_exptl_crystal_size_min 0.190
_refine_diff_density_max 0.693
_refine_diff_density_min -1.008
_refine_diff_density_rms 0.092
_refine_ls_extinction_method none
_refine_ls_goodness_of_fit_ref 1.015
_refine_ls_hydrogen_treatment mixed
_refine_ls_matrix_type full
_refine_ls_number_parameters 784
_refine_ls_number_reflns 12476
_refine_ls_number_restraints 64
_refine_ls_restrained_S_all 1.013
_refine_ls_R_factor_all 0.0504
_refine_ls_R_factor_gt 0.0384
_refine_ls_shift/su_max 0.001
_refine_ls_shift/su_mean 0.000
_refine_ls_structure_factor_coef Fsqd
_refine_ls_weighting_details 'w=1/[\s^2^(Fo^2^)+(0.0428P)^2^+4.8177P] where P=(Fo^2^+2Fc^2^)/3'
_refine_ls_weighting_scheme calc
_refine_ls_wR_factor_gt 0.0916
_refine_ls_wR_factor_ref 0.0980
_reflns_Friedel_coverage 0.000
_reflns_number_gt 10198
_reflns_number_total 12476
_reflns_threshold_expression 'I > 2\s(I)'
_cod_data_source_file c8dt00599k2.cif
_cod_data_source_block 12
_cod_depositor_comments 'Adding full bibliography for 7046049--7046053.cif.'
_cod_original_cell_volume 5626.7(15)
_cod_original_formula_sum 'C46 H55.50 Ag Cu2 F18 N13 O0.25 P3'
_cod_database_code 7046051
_shelx_shelxl_version_number 2014/7
_shelx_space_group_comment
;
The symmetry employed for this shelxl refinement is uniquely defined
by the following loop, which should always be used as a source of
symmetry information in preference to the above space-group names.
They are only intended as comments.
;
_shelx_estimated_absorpt_t_min 0.756
_shelx_estimated_absorpt_t_max 0.792

loop_
_space_group_symop_operation_xyz
'x, y, z'
'-x+1/2, y+1/2, -z+1/2'
'-x, -y, -z'
'x-1/2, -y-1/2, z-1/2'

loop_
_atom_site_label
_atom_site_type_symbol
_atom_site_fract_x
_atom_site_fract_y
_atom_site_fract_z
_atom_site_U_iso_or_equiv
_atom_site_adp_type
_atom_site_occupancy
_atom_site_site_symmetry_order
_atom_site_calc_flag
_atom_site_refinement_flags_posn
_atom_site_refinement_flags_adp
_atom_site_refinement_flags_occupancy
_atom_site_disorder_assembly
_atom_site_disorder_group
Ag1 Ag -0.00456(2) 0.24610(2) 0.23976(2) 0.02371(7) Uani 1 1 d . . . . .
Cu1 Cu 0.05844(2) 0.21487(2) 0.14760(2) 0.01568(8) Uani 1 1 d . . . . .
Cu2 Cu -0.07700(2) 0.27595(2) 0.32779(2) 0.01669(8) Uani 1 1 d . . . . .
F1A F 0.50107(16) 0.46137(10) 0.21108(10) 0.0466(5) Uani 1 1 d . . . . .
F2A F 0.36698(19) 0.52530(13) 0.08197(12) 0.0707(8) Uani 1 1 d . . . . .
F3A F 0.37940(16) 0.42208(9) 0.12556(10) 0.0461(5) Uani 1 1 d . . . . .
F4A F 0.34493(16) 0.50952(12) 0.17942(12) 0.0616(7) Uani 1 1 d . . . . .
F5A F 0.48476(19) 0.56450(10) 0.16779(15) 0.0819(10) Uani 1 1 d . . . . .
F6A F 0.52076(18) 0.47306(15) 0.11405(13) 0.0714(7) Uani 1 1 d . . . . .
F1B F 0.93723(15) 0.44266(9) 0.16179(10) 0.0402(5) Uani 1 1 d . . . . .
F2B F 0.86193(18) 0.59664(9) 0.15226(11) 0.0538(6) Uani 1 1 d . . . . .
F3B F 1.01442(17) 0.54304(12) 0.18311(14) 0.0672(7) Uani 1 1 d . . . . .
F4B F 0.9080(2) 0.52337(12) 0.08590(11) 0.0648(7) Uani 1 1 d . . . . .
F5B F 0.78383(16) 0.49503(12) 0.13010(12) 0.0611(6) Uani 1 1 d . . . . .
F6B F 0.88596(18) 0.51447(10) 0.22618(9) 0.0503(6) Uani 1 1 d . . . . .
F1C F 0.25315(14) 0.15871(10) 1.05784(8) 0.0385(4) Uani 1 1 d . . . . .
F2C F 0.21346(15) 0.07392(9) 0.92925(9) 0.0392(5) Uani 1 1 d . . . . .
F3C F 0.31652(15) 0.16149(11) 0.97308(10) 0.0435(5) Uani 1 1 d . . . . .
F4C F 0.14604(14) 0.16759(9) 0.95975(9) 0.0362(4) Uani 1 1 d . . . . .
F5C F 0.15004(15) 0.07086(10) 1.01459(10) 0.0408(5) Uani 1 1 d . . . . .
F6C F 0.32167(16) 0.06478(11) 1.02786(11) 0.0514(6) Uani 1 1 d . . . . .
H7 H -0.159(3) 0.364(2) 0.383(2) 0.062 Uiso 1 1 d . U . . .
N1 N 0.1106(6) 0.1100(5) 0.1461(4) 0.0187(8) Uani 0.841(4) 1 d D U P A 1
N2 N 0.21506(17) 0.30867(11) 0.22737(10) 0.0190(5) Uani 1 1 d . . . . .
N3 N 0.24719(19) 0.20293(11) 0.24939(12) 0.0276(5) Uani 1 1 d D . . . .
N4 N -0.12800(17) 0.13117(11) 0.10832(12) 0.0252(5) Uani 1 1 d D . . . .
N5 N -0.16796(17) 0.23721(11) 0.09463(11) 0.0197(5) Uani 1 1 d . . . . .
N6 N 0.0929(2) 0.26349(12) 0.07469(12) 0.0281(5) Uani 1 1 d . . . . .
N7 N -0.13774(18) 0.37295(12) 0.34908(11) 0.0219(5) Uani 1 1 d . . . . .
N8 N -0.26272(18) 0.29806(11) 0.22804(11) 0.0233(5) Uani 1 1 d . . . . .
N9 N -0.24224(17) 0.19018(11) 0.24217(10) 0.0199(5) Uani 1 1 d . . . . .
N10 N 0.09630(17) 0.36629(11) 0.35629(11) 0.0213(5) Uani 1 1 d . . . . .
N11 N 0.15418(17) 0.26543(11) 0.38324(11) 0.0184(5) Uani 1 1 d . . . . .
N12 N -0.0951(2) 0.21080(12) 0.39845(12) 0.0268(5) Uani 1 1 d . . . . .
N13 N 0.0942(3) 0.62284(16) 0.04142(17) 0.0538(9) Uani 1 1 d . . . . .
N1A N 0.103(4) 0.112(2) 0.145(2) 0.0187(8) Uani 0.159(4) 1 d D . P A 2
H1AZ H 0.1478 0.1112 0.1157 0.022 Uiso 0.159(4) 1 calc R U P A 2
O1 O 0.1340(16) 0.0970(10) 0.5293(9) 0.094(9) Uani 0.189(9) 1 d . . P . .
H1C H 0.1323 0.0738 0.4964 0.112 Uiso 0.189(9) 1 d R U P . .
H1D H 0.1018 0.0755 0.5515 0.112 Uiso 0.189(9) 1 d R U P . .
P1A P 0.43349(6) 0.49297(4) 0.14640(4) 0.02924(18) Uani 1 1 d . . . . .
P1B P 0.89887(6) 0.51951(4) 0.15640(4) 0.02629(17) Uani 1 1 d . . . . .
P1C P 0.23400(5) 0.11633(4) 0.99395(3) 0.01944(15) Uani 1 1 d . . . . .
C1 C 0.2317(3) 0.12984(15) 0.25301(18) 0.0253(8) Uani 0.841(4) 1 d D U P A 1
H1A H 0.1714 0.1213 0.2694 0.030 Uiso 0.841(4) 1 calc R U P A 1
H1B H 0.2928 0.1093 0.2829 0.030 Uiso 0.841(4) 1 calc R U P A 1
C2 C 0.2141(3) 0.09681(16) 0.18840(16) 0.0231(7) Uani 0.841(4) 1 d D U P A 1
H2B H 0.2663 0.1139 0.1681 0.028 Uiso 0.841(4) 1 calc R U P A 1
H2A H 0.2240 0.0472 0.1940 0.028 Uiso 0.841(4) 1 calc R U P A 1
C3 C 0.0325(3) 0.06743(16) 0.16353(17) 0.0234(7) Uani 0.841(4) 1 d D U P A 1
H3A H 0.0230 0.0840 0.2042 0.028 Uiso 0.841(4) 1 calc R U P A 1
H3B H 0.0586 0.0204 0.1703 0.028 Uiso 0.841(4) 1 calc R U P A 1
C4 C -0.0706(3) 0.06679(16) 0.1148(2) 0.0275(8) Uani 0.841(4) 1 d D U P A 1
H4A H -0.0599 0.0550 0.0732 0.033 Uiso 0.841(4) 1 calc R U P A 1
H4B H -0.1133 0.0306 0.1259 0.033 Uiso 0.841(4) 1 calc R U P A 1
C1A C 0.2658(16) 0.1326(6) 0.2318(10) 0.0253(8) Uani 0.159(4) 1 d D . P A 2
H1AA H 0.3039 0.1339 0.1992 0.030 Uiso 0.159(4) 1 calc R U P A 2
H1AB H 0.3097 0.1093 0.2695 0.030 Uiso 0.159(4) 1 calc R U P A 2
C2A C 0.1703(14) 0.0935(9) 0.2074(9) 0.0231(7) Uani 0.159(4) 1 d D . P A 2
H2AA H 0.1895 0.0452 0.2056 0.028 Uiso 0.159(4) 1 calc R U P A 2
H2AB H 0.1298 0.0970 0.2386 0.028 Uiso 0.159(4) 1 calc R U P A 2
C3A C 0.0209(13) 0.0627(8) 0.1185(10) 0.0234(7) Uani 0.159(4) 1 d D . P A 2
H3AA H 0.0470 0.0160 0.1291 0.028 Uiso 0.159(4) 1 calc R U P A 2
H3AB H -0.0024 0.0671 0.0719 0.028 Uiso 0.159(4) 1 calc R U P A 2
C4A C -0.0705(14) 0.0769(8) 0.1475(9) 0.0275(8) Uani 0.159(4) 1 d D . P A 2
H4AA H -0.1139 0.0360 0.1453 0.033 Uiso 0.159(4) 1 calc R U P A 2
H4AB H -0.0451 0.0914 0.1923 0.033 Uiso 0.159(4) 1 calc R U P A 2
C5 C 0.1724(2) 0.24628(13) 0.21769(13) 0.0237(6) Uani 1 1 d . . . . .
C6 C 0.3177(2) 0.30559(13) 0.26264(12) 0.0188(5) Uani 1 1 d . . . . .
C7 C 0.3389(2) 0.23781(14) 0.27638(13) 0.0233(6) Uani 1 1 d . . . . .
C8 C 0.4363(2) 0.21628(15) 0.31007(15) 0.0308(7) Uani 1 1 d . . . . .
H8 H 0.4515 0.1698 0.3195 0.037 Uiso 1 1 calc R U . . .
C9 C 0.5101(2) 0.26657(17) 0.32927(15) 0.0330(7) Uani 1 1 d . . . . .
H9 H 0.5782 0.2539 0.3516 0.040 Uiso 1 1 calc R U . . .
C10 C 0.4878(2) 0.33441(16) 0.31702(15) 0.0307(7) Uani 1 1 d . . . . .
H10 H 0.5402 0.3672 0.3324 0.037 Uiso 1 1 calc R U . . .
C11 C 0.3911(2) 0.35569(14) 0.28298(13) 0.0245(6) Uani 1 1 d . . . . .
H11 H 0.3757 0.4022 0.2740 0.029 Uiso 1 1 calc R U . . .
C12 C 0.1638(2) 0.37123(13) 0.20200(15) 0.0278(6) Uani 1 1 d . . . . .
H12A H 0.0931 0.3613 0.1774 0.042 Uiso 1 1 calc R U . . .
H12B H 0.2010 0.3927 0.1745 0.042 Uiso 1 1 calc R U . . .
H12C H 0.1627 0.4019 0.2369 0.042 Uiso 1 1 calc R U . . .
C13 C -0.0875(2) 0.19444(13) 0.11779(13) 0.0220(6) Uani 1 1 d . . . . .
C14 C -0.2584(2) 0.20159(14) 0.06993(12) 0.0202(5) Uani 1 1 d . . . . .
C15 C -0.2334(2) 0.13373(14) 0.07853(14) 0.0246(6) Uani 1 1 d . . . . .
C16 C -0.3070(2) 0.08290(16) 0.05983(15) 0.0316(7) Uani 1 1 d . . . . .
H16 H -0.2897 0.0362 0.0652 0.038 Uiso 1 1 calc R U . . .
C17 C -0.4065(2) 0.10443(17) 0.03315(15) 0.0336(7) Uani 1 1 d . . . . .
H17 H -0.4595 0.0715 0.0206 0.040 Uiso 1 1 calc R U . . .
C18 C -0.4320(2) 0.17276(17) 0.02387(15) 0.0320(7) Uani 1 1 d . . . . .
H18 H -0.5015 0.1852 0.0047 0.038 Uiso 1 1 calc R U . . .
C19 C -0.3583(2) 0.22285(16) 0.04191(14) 0.0263(6) Uani 1 1 d . . . . .
H19 H -0.3753 0.2695 0.0354 0.032 Uiso 1 1 calc R U . . .
C20 C -0.1599(2) 0.31071(14) 0.09304(15) 0.0265(6) Uani 1 1 d . . . . .
H20A H -0.0925 0.3249 0.1198 0.040 Uiso 1 1 calc R U . . .
H20B H -0.2142 0.3312 0.1088 0.040 Uiso 1 1 calc R U . . .
H20C H -0.1675 0.3256 0.0494 0.040 Uiso 1 1 calc R U . . .
C21 C 0.1195(3) 0.28971(14) 0.03649(15) 0.0298(7) Uani 1 1 d . . . . .
C22 C 0.1565(4) 0.32323(18) -0.0125(2) 0.0591(12) Uani 1 1 d . . . . .
H22A H 0.1973 0.3632 0.0056 0.089 Uiso 1 1 calc R U . . .
H22B H 0.0977 0.3373 -0.0473 0.089 Uiso 1 1 calc R U . . .
H22C H 0.1995 0.2917 -0.0286 0.089 Uiso 1 1 calc R U . . .
C23 C 0.0245(2) 0.42081(14) 0.33054(16) 0.0290(7) Uani 1 1 d . . . . .
H23B H -0.0077 0.4122 0.2850 0.035 Uiso 1 1 calc R U . . .
H23A H 0.0627 0.4641 0.3343 0.035 Uiso 1 1 calc R U . . .
C24 C -0.0591(2) 0.42718(14) 0.36446(15) 0.0285(7) Uani 1 1 d . . . . .
H24A H -0.0265 0.4269 0.4107 0.034 Uiso 1 1 calc R U . . .
H24B H -0.0938 0.4715 0.3535 0.034 Uiso 1 1 calc R U . . .
C25 C -0.2342(2) 0.39406(15) 0.30242(16) 0.0324(7) Uani 1 1 d . . . . .
H25A H -0.2389 0.4441 0.3027 0.039 Uiso 1 1 calc R U . . .
H25B H -0.2933 0.3758 0.3157 0.039 Uiso 1 1 calc R U . . .
C26 C -0.2427(3) 0.37081(14) 0.23577(14) 0.0303(7) Uani 1 1 d . . . . .
H26B H -0.2991 0.3959 0.2060 0.036 Uiso 1 1 calc R U . . .
H26A H -0.1778 0.3815 0.2250 0.036 Uiso 1 1 calc R U . . .
C27 C -0.1929(2) 0.25020(13) 0.25614(13) 0.0211(6) Uani 1 1 d . . . . .
C28 C -0.3580(2) 0.26918(14) 0.19890(13) 0.0229(6) Uani 1 1 d . . . . .
C29 C -0.3447(2) 0.19971(14) 0.20793(13) 0.0204(5) Uani 1 1 d . . . . .
C30 C -0.4525(2) 0.29660(16) 0.16742(14) 0.0314(7) Uani 1 1 d . . . . .
H30 H -0.4622 0.3441 0.1613 0.038 Uiso 1 1 calc R U . . .
C31 C -0.5322(2) 0.25084(18) 0.14526(16) 0.0360(8) Uani 1 1 d . . . . .
H31A H -0.5985 0.2675 0.1235 0.043 Uiso 1 1 calc R U . . .
C32 C -0.5182(2) 0.18164(18) 0.15388(15) 0.0337(7) Uani 1 1 d . . . . .
H32A H -0.5749 0.1522 0.1378 0.040 Uiso 1 1 calc R U . . .
C33 C -0.4237(2) 0.15419(16) 0.18534(14) 0.0279(6) Uani 1 1 d . . . . .
H33 H -0.4139 0.1067 0.1911 0.033 Uiso 1 1 calc R U . . .
C34 C -0.1948(2) 0.12416(13) 0.26034(15) 0.0267(6) Uani 1 1 d . . . . .
H34A H -0.1215 0.1302 0.2816 0.040 Uiso 1 1 calc R U . . .
H34C H -0.2026 0.0962 0.2224 0.040 Uiso 1 1 calc R U . . .
H34B H -0.2285 0.1017 0.2892 0.040 Uiso 1 1 calc R U . . .
C35 C 0.0678(2) 0.30002(13) 0.35333(13) 0.0208(5) Uani 1 1 d . . . . .
C36 C 0.1995(2) 0.37396(13) 0.38936(13) 0.0193(5) Uani 1 1 d . . . . .
C37 C 0.2366(2) 0.30872(13) 0.40622(12) 0.0187(5) Uani 1 1 d . . . . .
C38 C 0.2628(2) 0.43028(14) 0.40624(14) 0.0242(6) Uani 1 1 d . . . . .
H38A H 0.2377 0.4750 0.3960 0.029 Uiso 1 1 calc R U . . .
C39 C 0.3646(2) 0.41770(15) 0.43884(14) 0.0262(6) Uani 1 1 d . . . . .
H39A H 0.4106 0.4549 0.4507 0.031 Uiso 1 1 calc R U . . .
C40 C 0.4013(2) 0.35239(15) 0.45470(14) 0.0257(6) Uani 1 1 d . . . . .
H40A H 0.4717 0.3461 0.4769 0.031 Uiso 1 1 calc R U . . .
C41 C 0.3383(2) 0.29648(14) 0.43909(13) 0.0222(6) Uani 1 1 d . . . . .
H41A H 0.3632 0.2519 0.4503 0.027 Uiso 1 1 calc R U . . .
C42 C 0.1599(2) 0.19231(13) 0.39236(15) 0.0263(6) Uani 1 1 d . . . . .
H42C H 0.0971 0.1713 0.3659 0.039 Uiso 1 1 calc R U . . .
H42B H 0.1668 0.1818 0.4370 0.039 Uiso 1 1 calc R U . . .
H42A H 0.2197 0.1746 0.3804 0.039 Uiso 1 1 calc R U . . .
C43 C 0.1267(3) 0.49531(17) 0.06518(19) 0.0426(8) Uani 1 1 d . . . . .
H43A H 0.1757 0.4783 0.0431 0.064 Uiso 1 1 calc R U . . .
H43B H 0.0618 0.4703 0.0507 0.064 Uiso 1 1 calc R U . . .
H43C H 0.1551 0.4889 0.1109 0.064 Uiso 1 1 calc R U . . .
C44 C 0.1080(3) 0.56689(17) 0.05156(16) 0.0352(7) Uani 1 1 d . . . . .
C21B C -0.0947(2) 0.16409(16) 0.42861(15) 0.0305(7) Uani 1 1 d . . . . .
C22B C -0.0932(3) 0.10266(19) 0.46657(19) 0.0541(10) Uani 1 1 d . . . . .
H22D H -0.1541 0.0751 0.4473 0.081 Uiso 1 1 calc R U . . .
H22E H -0.0937 0.1154 0.5096 0.081 Uiso 1 1 calc R U . . .
H22F H -0.0310 0.0765 0.4681 0.081 Uiso 1 1 calc R U . . .

loop_
_atom_site_aniso_label
_atom_site_aniso_U_11
_atom_site_aniso_U_22
_atom_site_aniso_U_33
_atom_site_aniso_U_23
_atom_site_aniso_U_13
_atom_site_aniso_U_12
Ag1 0.03190(13) 0.02085(11) 0.02312(12) 0.00022(8) 0.01551(9) 0.00220(9)
Cu1 0.01608(16) 0.01420(15) 0.01747(16) 0.00010(12) 0.00577(13) -0.00040(12)
Cu2 0.01635(16) 0.01587(15) 0.01875(17) 0.00022(12) 0.00633(13) 0.00047(12)
F1A 0.0438(12) 0.0462(12) 0.0434(12) 0.0089(10) 0.0013(10) 0.0020(9)
F2A 0.0564(15) 0.0665(16) 0.0682(16) 0.0345(13) -0.0184(13) -0.0072(12)
F3A 0.0477(12) 0.0272(10) 0.0608(14) -0.0133(9) 0.0102(10) -0.0035(9)
F4A 0.0379(12) 0.0705(16) 0.0758(17) -0.0415(13) 0.0143(11) 0.0082(11)
F5A 0.0546(15) 0.0250(10) 0.132(2) 0.0102(13) -0.0321(15) -0.0160(10)
F6A 0.0483(14) 0.106(2) 0.0700(17) 0.0084(15) 0.0337(13) -0.0002(14)
F1B 0.0468(12) 0.0202(8) 0.0563(12) -0.0068(8) 0.0185(10) 0.0071(8)
F2B 0.0782(16) 0.0228(9) 0.0688(15) 0.0181(10) 0.0343(13) 0.0186(10)
F3B 0.0409(13) 0.0451(13) 0.108(2) -0.0108(13) 0.0080(13) -0.0175(10)
F4B 0.0956(19) 0.0641(15) 0.0483(14) 0.0117(12) 0.0426(13) 0.0094(14)
F5B 0.0326(11) 0.0657(15) 0.0755(17) 0.0088(13) -0.0010(11) -0.0038(11)
F6B 0.0869(17) 0.0336(10) 0.0384(11) 0.0085(9) 0.0305(11) 0.0228(11)
F1C 0.0352(10) 0.0505(11) 0.0276(10) -0.0101(8) 0.0048(8) 0.0058(9)
F2C 0.0480(12) 0.0360(10) 0.0365(11) -0.0129(8) 0.0165(9) -0.0087(9)
F3C 0.0353(11) 0.0524(12) 0.0499(12) -0.0092(10) 0.0238(9) -0.0198(9)
F4C 0.0306(10) 0.0318(9) 0.0393(11) 0.0040(8) -0.0018(8) 0.0029(8)
F5C 0.0411(11) 0.0385(10) 0.0490(12) 0.0092(9) 0.0226(9) -0.0084(9)
F6C 0.0385(12) 0.0476(12) 0.0622(14) 0.0021(11) 0.0039(11) 0.0218(10)
N1 0.0181(19) 0.0153(11) 0.0237(12) 0.0003(9) 0.0075(11) 0.0013(13)
N2 0.0202(11) 0.0144(10) 0.0208(11) 0.0018(9) 0.0029(9) -0.0007(9)
N3 0.0305(13) 0.0148(11) 0.0284(13) 0.0027(10) -0.0071(11) -0.0012(10)
N4 0.0173(11) 0.0186(11) 0.0392(14) 0.0018(10) 0.0070(11) -0.0014(9)
N5 0.0177(11) 0.0198(11) 0.0220(12) -0.0010(9) 0.0061(9) 0.0004(9)
N6 0.0332(14) 0.0239(12) 0.0308(14) 0.0035(11) 0.0149(12) 0.0041(11)
N7 0.0258(13) 0.0204(11) 0.0223(12) -0.0020(9) 0.0115(10) 0.0048(9)
N8 0.0268(13) 0.0188(11) 0.0209(12) 0.0003(9) 0.0009(10) 0.0028(10)
N9 0.0195(11) 0.0183(11) 0.0198(11) 0.0022(9) 0.0019(9) 0.0009(9)
N10 0.0182(11) 0.0154(10) 0.0296(13) 0.0036(9) 0.0053(10) -0.0002(9)
N11 0.0158(11) 0.0147(10) 0.0252(12) 0.0029(9) 0.0065(9) 0.0018(8)
N12 0.0317(14) 0.0266(12) 0.0235(13) 0.0038(10) 0.0098(11) -0.0016(11)
N13 0.056(2) 0.0331(17) 0.074(2) 0.0045(16) 0.0197(18) -0.0117(15)
N1A 0.0181(19) 0.0153(11) 0.0237(12) 0.0003(9) 0.0075(11) 0.0013(13)
O1 0.125(19) 0.080(14) 0.064(12) 0.026(10) 0.004(11) -0.027(12)
P1A 0.0263(4) 0.0196(3) 0.0394(5) 0.0006(3) 0.0049(4) 0.0009(3)
P1B 0.0317(4) 0.0185(3) 0.0309(4) 0.0037(3) 0.0124(3) 0.0012(3)
P1C 0.0156(3) 0.0222(3) 0.0215(3) -0.0001(3) 0.0067(3) 0.0000(3)
C1 0.030(2) 0.0150(14) 0.0277(19) 0.0064(13) 0.0033(15) -0.0005(13)
C2 0.0211(17) 0.0170(14) 0.0320(18) 0.0001(13) 0.0089(14) 0.0039(13)
C3 0.0267(16) 0.0137(13) 0.0303(18) 0.0017(13) 0.0087(15) -0.0002(12)
C4 0.0261(16) 0.0142(14) 0.041(2) -0.0056(15) 0.0075(17) -0.0018(13)
C1A 0.030(2) 0.0150(14) 0.0277(19) 0.0064(13) 0.0033(15) -0.0005(13)
C2A 0.0211(17) 0.0170(14) 0.0320(18) 0.0001(13) 0.0089(14) 0.0039(13)
C3A 0.0267(16) 0.0137(13) 0.0303(18) 0.0017(13) 0.0087(15) -0.0002(12)
C4A 0.0261(16) 0.0142(14) 0.041(2) -0.0056(15) 0.0075(17) -0.0018(13)
C5 0.0265(15) 0.0182(13) 0.0217(14) 0.0041(11) -0.0011(12) -0.0036(11)
C6 0.0169(13) 0.0199(12) 0.0192(13) 0.0011(10) 0.0042(11) 0.0001(10)
C7 0.0233(14) 0.0218(13) 0.0213(14) -0.0020(11) -0.0001(12) -0.0008(11)
C8 0.0305(16) 0.0261(15) 0.0287(16) -0.0008(12) -0.0038(13) 0.0092(13)
C9 0.0223(15) 0.0406(18) 0.0315(17) -0.0033(14) -0.0005(13) 0.0064(13)
C10 0.0218(15) 0.0390(17) 0.0309(16) -0.0069(13) 0.0064(13) -0.0075(13)
C11 0.0237(14) 0.0234(14) 0.0268(15) -0.0025(11) 0.0077(12) -0.0026(11)
C12 0.0259(15) 0.0146(12) 0.0380(17) 0.0039(12) 0.0004(13) 0.0003(11)
C13 0.0213(14) 0.0190(13) 0.0255(14) 0.0009(11) 0.0064(12) 0.0007(11)
C14 0.0203(13) 0.0246(13) 0.0173(13) -0.0038(10) 0.0078(11) -0.0020(11)
C15 0.0216(14) 0.0252(14) 0.0281(15) -0.0011(12) 0.0087(12) -0.0023(11)
C16 0.0262(16) 0.0290(15) 0.0395(18) -0.0062(13) 0.0090(14) -0.0082(13)
C17 0.0232(15) 0.0434(18) 0.0334(17) -0.0089(14) 0.0065(13) -0.0157(14)
C18 0.0196(14) 0.0484(19) 0.0272(16) -0.0009(14) 0.0050(12) -0.0037(13)
C19 0.0223(14) 0.0341(16) 0.0227(15) 0.0026(12) 0.0065(12) 0.0032(12)
C20 0.0258(15) 0.0183(13) 0.0348(16) -0.0003(12) 0.0075(13) 0.0021(11)
C21 0.0447(19) 0.0172(13) 0.0347(17) 0.0007(12) 0.0228(15) 0.0032(13)
C22 0.105(4) 0.0305(18) 0.067(3) 0.0118(18) 0.065(3) 0.003(2)
C23 0.0260(15) 0.0171(13) 0.0412(18) 0.0083(12) 0.0044(14) 0.0004(11)
C24 0.0297(16) 0.0172(13) 0.0348(17) -0.0062(12) 0.0025(13) 0.0066(12)
C25 0.0256(16) 0.0245(15) 0.0456(19) -0.0111(13) 0.0070(14) 0.0070(12)
C26 0.0360(17) 0.0153(13) 0.0329(17) 0.0015(12) -0.0022(14) 0.0047(12)
C27 0.0234(14) 0.0175(12) 0.0206(14) 0.0015(10) 0.0029(11) 0.0012(11)
C28 0.0254(15) 0.0230(13) 0.0193(14) -0.0023(11) 0.0048(12) 0.0019(11)
C29 0.0208(14) 0.0228(13) 0.0180(13) 0.0002(10) 0.0059(11) 0.0021(11)
C30 0.0337(17) 0.0310(16) 0.0275(16) -0.0030(13) 0.0047(14) 0.0109(13)
C31 0.0203(15) 0.052(2) 0.0328(18) -0.0012(15) 0.0015(13) 0.0100(14)
C32 0.0210(15) 0.0445(19) 0.0335(17) -0.0045(14) 0.0038(13) -0.0059(14)
C33 0.0238(15) 0.0343(16) 0.0246(15) -0.0011(12) 0.0052(12) -0.0044(12)
C34 0.0269(15) 0.0158(12) 0.0336(16) 0.0040(11) 0.0018(13) 0.0026(11)
C35 0.0220(14) 0.0181(12) 0.0229(14) 0.0035(11) 0.0073(11) 0.0024(11)
C36 0.0189(13) 0.0178(12) 0.0216(13) 0.0014(10) 0.0061(11) -0.0002(10)
C37 0.0199(13) 0.0170(12) 0.0208(13) -0.0010(10) 0.0083(11) 0.0003(10)
C38 0.0265(15) 0.0176(13) 0.0290(15) 0.0007(11) 0.0087(12) -0.0010(11)
C39 0.0226(14) 0.0255(14) 0.0312(16) -0.0045(12) 0.0085(13) -0.0078(12)
C40 0.0168(13) 0.0324(15) 0.0284(15) -0.0038(12) 0.0069(12) 0.0001(12)
C41 0.0184(13) 0.0236(13) 0.0261(15) 0.0027(11) 0.0086(12) 0.0046(11)
C42 0.0256(15) 0.0121(12) 0.0411(17) 0.0027(12) 0.0089(13) 0.0007(11)
C43 0.0362(19) 0.0327(17) 0.054(2) 0.0037(16) 0.0039(17) 0.0018(15)
C44 0.0327(18) 0.0345(18) 0.0360(18) -0.0042(14) 0.0054(15) -0.0109(14)
C21B 0.0312(17) 0.0332(16) 0.0303(16) 0.0023(13) 0.0139(14) 0.0013(13)
C22B 0.074(3) 0.042(2) 0.054(2) 0.0225(18) 0.030(2) 0.004(2)

loop_
_atom_type_symbol
_atom_type_description
_atom_type_scat_dispersion_real
_atom_type_scat_dispersion_imag
_atom_type_scat_source
C C 0.0033 0.0016 'International Tables Vol C Tables 4.2.6.8 and 6.1.1.4'
H H 0.0000 0.0000 'International Tables Vol C Tables 4.2.6.8 and 6.1.1.4'
N N 0.0061 0.0033 'International Tables Vol C Tables 4.2.6.8 and 6.1.1.4'
F F 0.0171 0.0103 'International Tables Vol C Tables 4.2.6.8 and 6.1.1.4'
P P 0.1023 0.0942 'International Tables Vol C Tables 4.2.6.8 and 6.1.1.4'
Ag Ag -0.8971 1.1015 'International Tables Vol C Tables 4.2.6.8 and 6.1.1.4'
Cu Cu 0.3201 1.2651 'International Tables Vol C Tables 4.2.6.8 and 6.1.1.4'
O O 0.0106 0.0060 'International Tables Vol C Tables 4.2.6.8 and 6.1.1.4'

loop_
_geom_angle_atom_site_label_1
_geom_angle_atom_site_label_2
_geom_angle_atom_site_label_3
_geom_angle
Cu2 Ag1 Cu1 176.830(14)
Cu2 Ag1 C5 137.56(6)
Cu1 Ag1 C5 45.60(6)
Cu2 Ag1 C35 44.55(6)
Cu1 Ag1 C35 138.58(6)
C5 Ag1 C35 93.09(9)
Cu2 Ag1 C27 44.67(6)
Cu1 Ag1 C27 132.16(6)
C5 Ag1 C27 176.49(8)
C35 Ag1 C27 88.93(8)
C13 Cu1 C5 147.02(12)
C13 Cu1 N6 105.29(11)
C5 Cu1 N6 99.77(11)
C13 Cu1 N1 95.76(17)
C5 Cu1 N1 97.10(13)
N6 Cu1 N1 106.9(3)
C13 Cu1 N1A 93.4(10)
C5 Cu1 N1A 99.1(5)
N6 Cu1 N1A 107.7(16)
C13 Cu1 Ag1 77.46(8)
C5 Cu1 Ag1 69.59(9)
N6 Cu1 Ag1 137.04(7)
N1 Cu1 Ag1 115.5(3)
N1A Cu1 Ag1 115.0(16)
C35 Cu2 C27 144.74(12)
C35 Cu2 N12 104.50(11)
C27 Cu2 N12 101.99(11)
C35 Cu2 N7 97.59(10)
C27 Cu2 N7 97.73(10)
N12 Cu2 N7 104.74(9)
C35 Cu2 Ag1 72.53(8)
C27 Cu2 Ag1 73.14(8)
N12 Cu2 Ag1 126.16(7)
N7 Cu2 Ag1 129.10(6)
C3 N1 C2 111.0(4)
C3 N1 Cu1 106.1(7)
C2 N1 Cu1 114.3(4)
C5 N2 C6 111.4(2)
C5 N2 C12 125.2(2)
C6 N2 C12 123.3(2)
C5 N3 C7 110.8(2)
C5 N3 C1 123.3(3)
C7 N3 C1 125.8(2)
C5 N3 C1A 127.7(8)
C7 N3 C1A 112.1(8)
C13 N4 C15 110.8(2)
C13 N4 C4A 117.3(8)
C15 N4 C4A 127.8(8)
C13 N4 C4 126.8(2)
C15 N4 C4 121.2(2)
C13 N5 C14 111.2(2)
C13 N5 C20 124.7(2)
C14 N5 C20 124.0(2)
C21 N6 Cu1 174.9(3)
C25 N7 C24 113.3(2)
C25 N7 Cu2 114.21(17)
C24 N7 Cu2 113.22(16)
C25 N7 H7 103(3)
C24 N7 H7 109(3)
Cu2 N7 H7 103(3)
C27 N8 C28 111.4(2)
C27 N8 C26 123.1(2)
C28 N8 C26 125.0(2)
C27 N9 C29 111.1(2)
C27 N9 C34 124.6(2)
C29 N9 C34 124.4(2)
C35 N10 C36 111.0(2)
C35 N10 C23 122.8(2)
C36 N10 C23 126.0(2)
C35 N11 C37 111.5(2)
C35 N11 C42 124.9(2)
C37 N11 C42 123.6(2)
C21B N12 Cu2 162.8(2)
C3A N1A C2A 114(2)
C3A N1A Cu1 117(3)
C2A N1A Cu1 109(3)
C3A N1A H1AZ 105.1
C2A N1A H1AZ 105.1
Cu1 N1A H1AZ 105.1
H1C O1 H1D 108.5
F6A P1A F5A 92.00(17)
F6A P1A F3A 89.59(14)
F5A P1A F3A 178.38(15)
F6A P1A F2A 90.55(16)
F5A P1A F2A 90.07(14)
F3A P1A F2A 89.61(13)
F6A P1A F1A 89.26(13)
F5A P1A F1A 89.24(13)
F3A P1A F1A 91.08(12)
F2A P1A F1A 179.28(13)
F6A P1A F4A 177.46(15)
F5A P1A F4A 90.26(15)
F3A P1A F4A 88.15(12)
F2A P1A F4A 90.60(15)
F1A P1A F4A 89.63(13)
F5B P1B F3B 179.24(14)
F5B P1B F4B 89.37(14)
F3B P1B F4B 90.90(15)
F5B P1B F6B 88.67(14)
F3B P1B F6B 91.06(15)
F4B P1B F6B 178.03(15)
F5B P1B F1B 90.23(12)
F3B P1B F1B 89.06(12)
F4B P1B F1B 90.45(12)
F6B P1B F1B 89.31(10)
F5B P1B F2B 90.54(13)
F3B P1B F2B 90.17(13)
F4B P1B F2B 90.29(12)
F6B P1B F2B 89.97(11)
F1B P1B F2B 178.94(14)
F6C P1C F4C 179.69(13)
F6C P1C F3C 90.10(12)
F4C P1C F3C 90.01(11)
F6C P1C F1C 90.15(11)
F4C P1C F1C 90.14(10)
F3C P1C F1C 90.10(11)
F6C P1C F5C 90.24(12)
F4C P1C F5C 89.65(10)
F3C P1C F5C 179.60(13)
F1C P1C F5C 90.11(11)
F6C P1C F2C 90.42(12)
F4C P1C F2C 89.29(11)
F3C P1C F2C 90.13(10)
F1C P1C F2C 179.38(12)
F5C P1C F2C 89.66(10)
N3 C1 C2 111.1(3)
N3 C1 H1A 109.4
C2 C1 H1A 109.4
N3 C1 H1B 109.4
C2 C1 H1B 109.4
H1A C1 H1B 108.0
N1 C2 C1 113.0(6)
N1 C2 H2B 109.0
C1 C2 H2B 109.0
N1 C2 H2A 109.0
C1 C2 H2A 109.0
H2B C2 H2A 107.8
N1 C3 C4 114.1(3)
N1 C3 H3A 108.7
C4 C3 H3A 108.7
N1 C3 H3B 108.7
C4 C3 H3B 108.7
H3A C3 H3B 107.6
N4 C4 C3 114.9(3)
N4 C4 H4A 108.5
C3 C4 H4A 108.5
N4 C4 H4B 108.5
C3 C4 H4B 108.5
H4A C4 H4B 107.5
C2A C1A N3 113.1(14)
C2A C1A H1AA 109.0
N3 C1A H1AA 109.0
C2A C1A H1AB 109.0
N3 C1A H1AB 109.0
H1AA C1A H1AB 107.8
N1A C2A C1A 118.0(17)
N1A C2A H2AA 107.8
C1A C2A H2AA 107.8
N1A C2A H2AB 107.8
C1A C2A H2AB 107.8
H2AA C2A H2AB 107.1
N1A C3A C4A 108(3)
N1A C3A H3AA 110.1
C4A C3A H3AA 110.1
N1A C3A H3AB 110.1
C4A C3A H3AB 110.1
H3AA C3A H3AB 108.4
N4 C4A C3A 104.1(13)
N4 C4A H4AA 110.9
C3A C4A H4AA 110.9
N4 C4A H4AB 110.9
C3A C4A H4AB 110.9
H4AA C4A H4AB 108.9
N2 C5 N3 105.5(2)
N2 C5 Cu1 128.5(2)
N3 C5 Cu1 121.2(2)
N2 C5 Ag1 110.56(19)
N3 C5 Ag1 120.2(2)
Cu1 C5 Ag1 64.81(8)
C7 C6 C11 122.1(3)
C7 C6 N2 106.2(2)
C11 C6 N2 131.7(2)
C6 C7 C8 121.5(3)
C6 C7 N3 106.0(2)
C8 C7 N3 132.5(3)
C7 C8 C9 116.2(3)
C7 C8 H8 121.9
C9 C8 H8 121.9
C10 C9 C8 122.2(3)
C10 C9 H9 118.9
C8 C9 H9 118.9
C11 C10 C9 121.5(3)
C11 C10 H10 119.2
C9 C10 H10 119.2
C10 C11 C6 116.5(3)
C10 C11 H11 121.8
C6 C11 H11 121.8
N2 C12 H12A 109.5
N2 C12 H12B 109.5
H12A C12 H12B 109.5
N2 C12 H12C 109.5
H12A C12 H12C 109.5
H12B C12 H12C 109.5
N4 C13 N5 105.4(2)
N4 C13 Cu1 124.9(2)
N5 C13 Cu1 129.1(2)
C15 C14 N5 106.3(2)
C15 C14 C19 121.8(3)
N5 C14 C19 131.9(3)
C14 C15 C16 121.9(3)
C14 C15 N4 106.2(2)
C16 C15 N4 131.8(3)
C17 C16 C15 116.0(3)
C17 C16 H16 122.0
C15 C16 H16 122.0
C16 C17 C18 122.3(3)
C16 C17 H17 118.8
C18 C17 H17 118.8
C19 C18 C17 121.3(3)
C19 C18 H18 119.3
C17 C18 H18 119.3
C18 C19 C14 116.7(3)
C18 C19 H19 121.7
C14 C19 H19 121.7
N5 C20 H20A 109.5
N5 C20 H20B 109.5
H20A C20 H20B 109.5
N5 C20 H20C 109.5
H20A C20 H20C 109.5
H20B C20 H20C 109.5
N6 C21 C22 178.6(4)
C21 C22 H22A 109.5
C21 C22 H22B 109.5
H22A C22 H22B 109.5
C21 C22 H22C 109.5
H22A C22 H22C 109.5
H22B C22 H22C 109.5
N10 C23 C24 112.2(2)
N10 C23 H23B 109.2
C24 C23 H23B 109.2
N10 C23 H23A 109.2
C24 C23 H23A 109.2
H23B C23 H23A 107.9
N7 C24 C23 114.3(2)
N7 C24 H24A 108.7
C23 C24 H24A 108.7
N7 C24 H24B 108.7
C23 C24 H24B 108.7
H24A C24 H24B 107.6
N7 C25 C26 113.9(2)
N7 C25 H25A 108.8
C26 C25 H25A 108.8
N7 C25 H25B 108.8
C26 C25 H25B 108.8
H25A C25 H25B 107.7
N8 C26 C25 111.9(3)
N8 C26 H26B 109.2
C25 C26 H26B 109.2
N8 C26 H26A 109.2
C25 C26 H26A 109.2
H26B C26 H26A 107.9
N9 C27 N8 105.5(2)
N9 C27 Cu2 130.2(2)
N8 C27 Cu2 119.22(19)
N9 C27 Ag1 111.89(18)
N8 C27 Ag1 122.02(19)
Cu2 C27 Ag1 62.19(8)
C30 C28 C29 121.5(3)
C30 C28 N8 132.8(3)
C29 C28 N8 105.7(2)
C33 C29 C28 122.2(3)
C33 C29 N9 131.5(3)
C28 C29 N9 106.3(2)
C28 C30 C31 116.2(3)
C28 C30 H30 121.9
C31 C30 H30 121.9
C32 C31 C30 121.9(3)
C32 C31 H31A 119.0
C30 C31 H31A 119.0
C31 C32 C33 121.8(3)
C31 C32 H32A 119.1
C33 C32 H32A 119.1
C29 C33 C32 116.2(3)
C29 C33 H33 121.9
C32 C33 H33 121.9
N9 C34 H34A 109.5
N9 C34 H34C 109.5
H34A C34 H34C 109.5
N9 C34 H34B 109.5
H34A C34 H34B 109.5
H34C C34 H34B 109.5
N11 C35 N10 105.4(2)
N11 C35 Cu2 133.0(2)
N10 C35 Cu2 119.91(19)
N11 C35 Ag1 107.58(17)
N10 C35 Ag1 117.36(18)
Cu2 C35 Ag1 62.92(8)
C38 C36 N10 132.9(2)
C38 C36 C37 121.2(3)
N10 C36 C37 105.9(2)
N11 C37 C41 131.7(2)
N11 C37 C36 106.1(2)
C41 C37 C36 122.1(2)
C39 C38 C36 116.5(3)
C39 C38 H38A 121.8
C36 C38 H38A 121.8
C38 C39 C40 122.0(3)
C38 C39 H39A 119.0
C40 C39 H39A 119.0
C41 C40 C39 121.7(3)
C41 C40 H40A 119.2
C39 C40 H40A 119.2
C40 C41 C37 116.5(3)
C40 C41 H41A 121.7
C37 C41 H41A 121.7
N11 C42 H42C 109.5
N11 C42 H42B 109.5
H42C C42 H42B 109.5
N11 C42 H42A 109.5
H42C C42 H42A 109.5
H42B C42 H42A 109.5
C44 C43 H43A 109.5
C44 C43 H43B 109.5
H43A C43 H43B 109.5
C44 C43 H43C 109.5
H43A C43 H43C 109.5
H43B C43 H43C 109.5
N13 C44 C43 179.4(5)
N12 C21B C22B 178.6(4)
C21B C22B H22D 109.5
C21B C22B H22E 109.5
H22D C22B H22E 109.5
C21B C22B H22F 109.5
H22D C22B H22F 109.5
H22E C22B H22F 109.5

loop_
_geom_bond_atom_site_label_1
_geom_bond_atom_site_label_2
_geom_bond_distance
Ag1 Cu2 2.4641(5)
Ag1 Cu1 2.4774(5)
Ag1 C5 2.566(3)
Ag1 C35 2.640(3)
Ag1 C27 2.666(3)
Cu1 C13 1.943(3)
Cu1 C5 1.956(3)
Cu1 N6 2.027(2)
Cu1 N1 2.187(12)
Cu1 N1A 2.12(6)
Cu2 C35 1.941(3)
Cu2 C27 1.958(3)
Cu2 N12 2.079(2)
Cu2 N7 2.182(2)
F1A P1A 1.590(2)
F2A P1A 1.587(2)
F3A P1A 1.586(2)
F4A P1A 1.593(2)
F5A P1A 1.585(2)
F6A P1A 1.583(2)
F1B P1B 1.5958(18)
F2B P1B 1.5961(19)
F3B P1B 1.580(2)
F4B P1B 1.587(2)
F5B P1B 1.579(2)
F6B P1B 1.591(2)
F1C P1C 1.5919(19)
F2C P1C 1.6056(19)
F3C P1C 1.5893(19)
F4C P1C 1.5844(18)
F5C P1C 1.6054(18)
F6C P1C 1.584(2)
N1 C3 1.479(7)
N1 C2 1.475(6)
N2 C5 1.351(3)
N2 C6 1.392(3)
N2 C12 1.450(3)
N3 C5 1.361(4)
N3 C7 1.400(4)
N3 C1 1.462(4)
N3 C1A 1.479(9)
N4 C13 1.355(3)
N4 C15 1.396(4)
N4 C4A 1.458(9)
N4 C4 1.475(4)
N5 C13 1.360(3)
N5 C14 1.386(3)
N5 C20 1.455(3)
N6 C21 1.124(4)
N7 C25 1.480(4)
N7 C24 1.480(4)
N7 H7 0.89(4)
N8 C27 1.358(3)
N8 C28 1.393(4)
N8 C26 1.462(3)
N9 C27 1.352(3)
N9 C29 1.395(3)
N9 C34 1.458(3)
N10 C35 1.359(3)
N10 C36 1.393(3)
N10 C23 1.455(3)
N11 C35 1.356(3)
N11 C37 1.384(3)
N11 C42 1.455(3)
N12 C21B 1.134(4)
N13 C44 1.131(4)
N1A C3A 1.467(10)
N1A C2A 1.471(10)
N1A H1AZ 1.0000
O1 H1C 0.8499
O1 H1D 0.8501
C1 C2 1.519(5)
C1 H1A 0.9900
C1 H1B 0.9900
C2 H2B 0.9900
C2 H2A 0.9900
C3 C4 1.506(5)
C3 H3A 0.9900
C3 H3B 0.9900
C4 H4A 0.9900
C4 H4B 0.9900
C1A C2A 1.47(3)
C1A H1AA 0.9900
C1A H1AB 0.9900
C2A H2AA 0.9900
C2A H2AB 0.9900
C3A C4A 1.56(3)
C3A H3AA 0.9900
C3A H3AB 0.9900
C4A H4AA 0.9900
C4A H4AB 0.9900
C6 C7 1.383(4)
C6 C11 1.385(4)
C7 C8 1.387(4)
C8 C9 1.388(4)
C8 H8 0.9500
C9 C10 1.382(5)
C9 H9 0.9500
C10 C11 1.381(4)
C10 H10 0.9500
C11 H11 0.9500
C12 H12A 0.9800
C12 H12B 0.9800
C12 H12C 0.9800
C14 C15 1.381(4)
C14 C19 1.386(4)
C15 C16 1.393(4)
C16 C17 1.378(4)
C16 H16 0.9500
C17 C18 1.392(5)
C17 H17 0.9500
C18 C19 1.381(4)
C18 H18 0.9500
C19 H19 0.9500
C20 H20A 0.9800
C20 H20B 0.9800
C20 H20C 0.9800
C21 C22 1.462(4)
C22 H22A 0.9800
C22 H22B 0.9800
C22 H22C 0.9800
C23 C24 1.519(4)
C23 H23B 0.9900
C23 H23A 0.9900
C24 H24A 0.9900
C24 H24B 0.9900
C25 C26 1.507(4)
C25 H25A 0.9900
C25 H25B 0.9900
C26 H26B 0.9900
C26 H26A 0.9900
C28 C30 1.384(4)
C28 C29 1.389(4)
C29 C33 1.380(4)
C30 C31 1.388(5)
C30 H30 0.9500
C31 C32 1.384(5)
C31 H31A 0.9500
C32 C33 1.384(4)
C32 H32A 0.9500
C33 H33 0.9500
C34 H34A 0.9800
C34 H34C 0.9800
C34 H34B 0.9800
C36 C38 1.389(4)
C36 C37 1.394(4)
C37 C41 1.388(4)
C38 C39 1.388(4)
C38 H38A 0.9500
C39 C40 1.390(4)
C39 H39A 0.9500
C40 C41 1.378(4)
C40 H40A 0.9500
C41 H41A 0.9500
C42 H42C 0.9800
C42 H42B 0.9800
C42 H42A 0.9800
C43 C44 1.451(5)
C43 H43A 0.9800
C43 H43B 0.9800
C43 H43C 0.9800
C21B C22B 1.468(4)
C22B H22D 0.9800
C22B H22E 0.9800
C22B H22F 0.9800
